data_7010891
loop_
_publ_author_name
'Jeremy S. L. Yeo'
'Jagadese J. Vittal'
'William Henderson'
'T. S. Andy Hor'

_publ_section_title
;
 Exploring the Lewis basicity of the metalloligand [Pt2(\m-Se)2(PPh3)4]
 on metal substrates by electrospray mass spectrometry. Synthesis,
 characterization and structural studies of new platinum selenido
 phosphine complexes containing the {Pt2Se2} core
;
_journal_issue 3
_journal_name_full 'J. Chem. Soc., Dalton Trans.'
_journal_page_first 328
_journal_page_last 336
_journal_paper_doi 10.1039/b104996h
_journal_year 2002
_chemical_formula_sum 'C73 H62 Cl2 F0 N2 O6 P4 Pb Pt2 Se2'
_chemical_formula_weight 2013.32
_space_group_IT_number 2
_symmetry_cell_setting triclinic
_symmetry_space_group_name_Hall '-P 1'
_symmetry_space_group_name_H-M 'P -1'
_atom_sites_solution_hydrogens geom
_atom_sites_solution_primary direct
_atom_sites_solution_secondary difmap
_audit_creation_method SHELXL-97
_cell_angle_alpha 75.202(1)
_cell_angle_beta 87.163(1)
_cell_angle_gamma 89.219(1)
_cell_formula_units_Z 2
_cell_length_a 12.1770(2)
_cell_length_b 16.8986(3)
_cell_length_c 17.5281(3)
_cell_measurement_reflns_used 7653
_cell_measurement_temperature 223(2)
_cell_measurement_theta_max 25.0
_cell_measurement_theta_min 2.06
_cell_volume 3482.93(10)
_computing_cell_refinement 'Bruker AXS, SAINT'
_computing_data_collection 'Bruker AXS, SMART'
_computing_data_reduction 'Bruker AXS, SAINT'
_computing_molecular_graphics 'Bruker AXS, SHELXTL'
_computing_publication_material 'Bruker AXS, SHELXTL'
_computing_structure_refinement 'SHELXL-97 (Sheldrick, 1997)'
_computing_structure_solution 'SHELXS-97 (Sheldrick, 1990)'
_diffrn_ambient_temperature 223(2)
_diffrn_measured_fraction_theta_full 0.942
_diffrn_measured_fraction_theta_max 0.942
_diffrn_measurement_method '\w scans'
_diffrn_radiation_monochromator graphite
_diffrn_radiation_source 'fine-focus sealed tube'
_diffrn_radiation_type MoK\a
_diffrn_radiation_wavelength 0.71073
_diffrn_reflns_av_R_equivalents 0.0417
_diffrn_reflns_av_sigmaI/netI 0.1037
_diffrn_reflns_limit_h_max 13
_diffrn_reflns_limit_h_min -14
_diffrn_reflns_limit_k_max 12
_diffrn_reflns_limit_k_min -20
_diffrn_reflns_limit_l_max 19
_diffrn_reflns_limit_l_min -20
_diffrn_reflns_number 16730
_diffrn_reflns_theta_full 25.00
_diffrn_reflns_theta_max 25.00
_diffrn_reflns_theta_min 2.01
_exptl_absorpt_coefficient_mu 7.685
_exptl_absorpt_correction_T_max 0.6409
_exptl_absorpt_correction_T_min 0.4229
_exptl_absorpt_correction_type 'sadabs (Sheldrick, 1996)'
_exptl_crystal_colour yellow
_exptl_crystal_density_diffrn 1.920
_exptl_crystal_density_meas ?
_exptl_crystal_density_method .
_exptl_crystal_description 'rectangular shape, cut'
_exptl_crystal_F_000 1924
_exptl_crystal_size_max 0.16
_exptl_crystal_size_mid 0.12
_exptl_crystal_size_min 0.04
_refine_diff_density_max 1.206
_refine_diff_density_min -1.354
_refine_diff_density_rms 0.194
_refine_ls_extinction_coef 0.00011(4)
_refine_ls_extinction_expression Fc^*^=kFc[1+0.001xFc^2^\l^3^/sin(2\q)]^-1/4^
_refine_ls_extinction_method SHELXL
_refine_ls_goodness_of_fit_ref 0.989
_refine_ls_hydrogen_treatment mixed
_refine_ls_matrix_type full
_refine_ls_number_parameters 830
_refine_ls_number_reflns 11571
_refine_ls_number_restraints 0
_refine_ls_restrained_S_all 0.989
_refine_ls_R_factor_all 0.0892
_refine_ls_R_factor_gt 0.0519
_refine_ls_shift/su_max 0.001
_refine_ls_shift/su_mean 0.000
_refine_ls_structure_factor_coef Fsqd
_refine_ls_weighting_details 'calc w=1/[\s^2^(Fo^2^)+(0.0210P)^2^+0.0000P] where P=(Fo^2^+2Fc^2^)/3'
_refine_ls_weighting_scheme calc
_refine_ls_wR_factor_gt 0.0853
_refine_ls_wR_factor_ref 0.0973
_reflns_number_gt 8176
_reflns_number_total 11571
_reflns_threshold_expression >2sigma(I)
_cod_data_source_file b104996h.txt
_cod_data_source_block 055
_cod_original_cell_volume 3482.9(1)
_cod_original_sg_symbol_H-M P-1
_cod_database_code 7010891

loop_
_symmetry_equiv_pos_as_xyz
'x, y, z'
'-x, -y, -z'

loop_
_atom_site_label
_atom_site_type_symbol
_atom_site_fract_x
_atom_site_fract_y
_atom_site_fract_z
_atom_site_U_iso_or_equiv
_atom_site_adp_type
_atom_site_occupancy
_atom_site_symmetry_multiplicity
_atom_site_calc_flag
_atom_site_refinement_flags
_atom_site_disorder_assembly
_atom_site_disorder_group
Pb1 Pb 0.46196(4) 0.75659(3) 0.29231(3) 0.03961(14) Uani 1 1 d . . .
Pt1 Pt 0.69938(3) 0.71838(2) 0.17164(2) 0.02165(11) Uani 1 1 d . . .
Pt2 Pt 0.71888(3) 0.79358(2) 0.33384(2) 0.02031(11) Uani 1 1 d . . .
Se1 Se 0.64173(9) 0.84720(6) 0.20178(6) 0.0270(3) Uani 1 1 d . . .
Se2 Se 0.65313(9) 0.66305(6) 0.31405(6) 0.0282(3) Uani 1 1 d . . .
P1 P 0.7409(2) 0.78120(16) 0.04244(15) 0.0250(6) Uani 1 1 d . . .
P2 P 0.7423(2) 0.58603(15) 0.16871(15) 0.0248(6) Uani 1 1 d . . .
P3 P 0.7694(2) 0.92587(15) 0.32698(15) 0.0237(6) Uani 1 1 d . . .
P4 P 0.7995(2) 0.72573(15) 0.44765(14) 0.0222(6) Uani 1 1 d . . .
N1 N 0.3265(10) 0.6878(9) 0.1755(9) 0.073(4) Uani 1 1 d . . .
O1 O 0.4029(10) 0.7362(6) 0.1605(5) 0.075(3) Uani 1 1 d . . .
O2 O 0.2927(11) 0.6630(9) 0.2462(9) 0.151(7) Uani 1 1 d . . .
O3 O 0.2933(9) 0.6541(7) 0.1260(7) 0.105(4) Uani 1 1 d . . .
N2 N 0.4262(8) 0.7703(6) 0.4729(6) 0.038(2) Uani 1 1 d . . .
O4 O 0.4445(7) 0.7007(5) 0.4609(5) 0.056(2) Uani 1 1 d . . .
O5 O 0.4457(7) 0.8316(5) 0.4169(4) 0.046(2) Uani 1 1 d . . .
O6 O 0.3903(7) 0.7762(5) 0.5375(4) 0.052(2) Uani 1 1 d . . .
C1A C 0.7194(9) 0.8915(6) 0.0092(5) 0.029(3) Uani 1 1 d . . .
C2A C 0.7915(11) 0.9449(7) 0.0279(6) 0.044(3) Uani 1 1 d . . .
H2A H 0.8511 0.9227 0.0585 0.053 Uiso 1 1 calc R . .
C3A C 0.7817(13) 1.0282(7) 0.0048(7) 0.058(4) Uani 1 1 d . . .
H3A H 0.8339 1.0622 0.0182 0.069 Uiso 1 1 calc R . .
C4A C 0.6914(12) 1.0614(8) -0.0394(8) 0.055(4) Uani 1 1 d . . .
H4A H 0.6826 1.1185 -0.0561 0.067 Uiso 1 1 calc R . .
C5A C 0.6154(12) 1.0103(8) -0.0585(8) 0.060(4) Uani 1 1 d . . .
H5A H 0.5552 1.0324 -0.0884 0.072 Uiso 1 1 calc R . .
C6A C 0.6289(9) 0.9264(7) -0.0329(6) 0.040(3) Uani 1 1 d . . .
H6A H 0.5756 0.8919 -0.0442 0.048 Uiso 1 1 calc R . .
C1B C 0.8860(10) 0.7750(6) 0.0142(6) 0.034(3) Uani 1 1 d . . .
C2B C 0.9264(11) 0.8038(7) -0.0652(7) 0.049(3) Uani 1 1 d . . .
H2B H 0.8785 0.8278 -0.1051 0.058 Uiso 1 1 calc R . .
C3B C 1.0372(12) 0.7963(8) -0.0831(8) 0.063(4) Uani 1 1 d . . .
H3B H 1.0639 0.8125 -0.1360 0.076 Uiso 1 1 calc R . .
C4B C 1.1075(12) 0.7659(8) -0.0256(9) 0.064(4) Uani 1 1 d . . .
H4B H 1.1829 0.7628 -0.0389 0.077 Uiso 1 1 calc R . .
C5B C 1.0706(11) 0.7393(7) 0.0525(8) 0.053(3) Uani 1 1 d . . .
H5B H 1.1199 0.7172 0.0920 0.064 Uiso 1 1 calc R . .
C6B C 0.9600(10) 0.7457(6) 0.0713(7) 0.038(3) Uani 1 1 d . . .
H6B H 0.9348 0.7295 0.1245 0.046 Uiso 1 1 calc R . .
C1C C 0.6586(9) 0.7378(6) -0.0201(6) 0.031(3) Uani 1 1 d . . .
C2C C 0.6969(10) 0.7109(6) -0.0847(6) 0.039(3) Uani 1 1 d . . .
H2C H 0.7718 0.7176 -0.1006 0.047 Uiso 1 1 calc R . .
C3C C 0.6299(12) 0.6751(7) -0.1260(6) 0.046(3) Uani 1 1 d . . .
H3C H 0.6592 0.6561 -0.1687 0.055 Uiso 1 1 calc R . .
C4C C 0.5179(12) 0.6666(7) -0.1054(7) 0.051(4) Uani 1 1 d . . .
H4C H 0.4708 0.6429 -0.1341 0.061 Uiso 1 1 calc R . .
C5C C 0.4775(11) 0.6943(6) -0.0406(7) 0.047(3) Uani 1 1 d . . .
H5CA H 0.4022 0.6895 -0.0256 0.056 Uiso 1 1 calc R . .
C6C C 0.5476(10) 0.7287(6) 0.0010(6) 0.036(3) Uani 1 1 d . . .
H6C H 0.5195 0.7464 0.0447 0.043 Uiso 1 1 calc R . .
C1D C 0.7620(9) 0.5551(5) 0.0749(5) 0.023(2) Uani 1 1 d . . .
C2D C 0.8621(10) 0.5691(6) 0.0332(6) 0.037(3) Uani 1 1 d . . .
H2D H 0.9184 0.5960 0.0515 0.044 Uiso 1 1 calc R . .
C3D C 0.8793(11) 0.5437(7) -0.0353(7) 0.049(3) Uani 1 1 d . . .
H3D H 0.9473 0.5544 -0.0637 0.058 Uiso 1 1 calc R . .
C4D C 0.8012(11) 0.5042(7) -0.0619(7) 0.047(3) Uani 1 1 d . . .
H4D H 0.8153 0.4864 -0.1080 0.056 Uiso 1 1 calc R . .
C5D C 0.6995(11) 0.4894(7) -0.0219(6) 0.046(3) Uani 1 1 d . . .
H5D H 0.6440 0.4629 -0.0413 0.055 Uiso 1 1 calc R . .
C6D C 0.6807(10) 0.5145(6) 0.0476(6) 0.036(3) Uani 1 1 d . . .
H6D H 0.6126 0.5037 0.0759 0.043 Uiso 1 1 calc R . .
C1E C 0.8674(8) 0.5478(6) 0.2153(5) 0.023(2) Uani 1 1 d . . .
C2E C 0.9107(10) 0.4701(6) 0.2127(7) 0.044(3) Uani 1 1 d . . .
H2E H 0.8724 0.4366 0.1877 0.053 Uiso 1 1 calc R . .
C3E C 1.0101(11) 0.4432(8) 0.2471(8) 0.054(4) Uani 1 1 d . . .
H3E H 1.0365 0.3908 0.2466 0.065 Uiso 1 1 calc R . .
C4E C 1.0689(11) 0.4905(7) 0.2809(7) 0.049(4) Uani 1 1 d . . .
H4E H 1.1360 0.4715 0.3031 0.059 Uiso 1 1 calc R . .
C5E C 1.0307(10) 0.5668(8) 0.2829(6) 0.049(3) Uani 1 1 d . . .
H5E H 1.0729 0.6007 0.3051 0.058 Uiso 1 1 calc R . .
C6E C 0.9306(9) 0.5940(7) 0.2523(6) 0.036(3) Uani 1 1 d . . .
H6E H 0.9042 0.6452 0.2566 0.043 Uiso 1 1 calc R . .
C1F C 0.6311(9) 0.5211(5) 0.2222(6) 0.025(3) Uani 1 1 d . . .
C2F C 0.6486(10) 0.4574(6) 0.2876(6) 0.035(3) Uani 1 1 d . . .
H2F H 0.7202 0.4456 0.3049 0.042 Uiso 1 1 calc R . .
C3F C 0.5614(13) 0.4109(8) 0.3277(7) 0.058(4) Uani 1 1 d . . .
H3F H 0.5742 0.3683 0.3726 0.069 Uiso 1 1 calc R . .
C4F C 0.4578(12) 0.4258(8) 0.3033(8) 0.054(4) Uani 1 1 d . . .
H4F H 0.3993 0.3928 0.3302 0.065 Uiso 1 1 calc R . .
C5F C 0.4385(11) 0.4897(8) 0.2387(7) 0.054(4) Uani 1 1 d . . .
H5F H 0.3665 0.5008 0.2217 0.064 Uiso 1 1 calc R . .
C6F C 0.5249(10) 0.5375(7) 0.1987(6) 0.038(3) Uani 1 1 d . . .
H6F H 0.5112 0.5816 0.1552 0.046 Uiso 1 1 calc R . .
C1G C 0.9003(8) 0.9528(6) 0.2715(6) 0.025(2) Uani 1 1 d . . .
C2G C 0.9675(10) 1.0127(7) 0.2856(6) 0.038(3) Uani 1 1 d . . .
H2G H 0.9456 1.0408 0.3237 0.046 Uiso 1 1 calc R . .
C3G C 1.0676(10) 1.0310(7) 0.2429(6) 0.047(3) Uani 1 1 d . . .
H3G H 1.1132 1.0715 0.2526 0.057 Uiso 1 1 calc R . .
C4G C 1.1004(10) 0.9909(8) 0.1873(7) 0.048(3) Uani 1 1 d . . .
H4G H 1.1681 1.0038 0.1589 0.057 Uiso 1 1 calc R . .
C5G C 1.0343(11) 0.9318(7) 0.1728(7) 0.050(3) Uani 1 1 d . . .
H5G H 1.0571 0.9039 0.1347 0.060 Uiso 1 1 calc R . .
C6G C 0.9346(9) 0.9128(6) 0.2140(6) 0.037(3) Uani 1 1 d . . .
H6G H 0.8894 0.8727 0.2032 0.044 Uiso 1 1 calc R . .
C1H C 0.6693(9) 0.9981(6) 0.2744(6) 0.027(3) Uani 1 1 d . . .
C2H C 0.6988(9) 1.0611(6) 0.2077(6) 0.032(3) Uani 1 1 d . . .
H2H H 0.7726 1.0678 0.1889 0.039 Uiso 1 1 calc R . .
C3H C 0.6193(11) 1.1129(7) 0.1700(7) 0.043(3) Uani 1 1 d . . .
H3H H 0.6391 1.1546 0.1248 0.052 Uiso 1 1 calc R . .
C4H C 0.5129(11) 1.1049(7) 0.1970(7) 0.044(3) Uani 1 1 d . . .
H4H H 0.4598 1.1419 0.1714 0.053 Uiso 1 1 calc R . .
C5H C 0.4823(9) 1.0428(7) 0.2619(7) 0.038(3) Uani 1 1 d . . .
H5H H 0.4084 1.0369 0.2806 0.045 Uiso 1 1 calc R . .
C6H C 0.5601(9) 0.9896(6) 0.2990(6) 0.033(3) Uani 1 1 d . . .
H6H H 0.5384 0.9462 0.3423 0.039 Uiso 1 1 calc R . .
C1I C 0.7861(9) 0.9595(5) 0.4170(6) 0.025(2) Uani 1 1 d . . .
C2I C 0.7094(10) 1.0116(6) 0.4410(6) 0.039(3) Uani 1 1 d . . .
H2I H 0.6496 1.0323 0.4100 0.046 Uiso 1 1 calc R . .
C3I C 0.7236(11) 1.0324(7) 0.5126(6) 0.045(3) Uani 1 1 d . . .
H3I H 0.6736 1.0683 0.5290 0.054 Uiso 1 1 calc R . .
C4I C 0.8095(11) 1.0011(7) 0.5588(7) 0.049(3) Uani 1 1 d . . .
H4I H 0.8170 1.0143 0.6072 0.059 Uiso 1 1 calc R . .
C5I C 0.8856(10) 0.9494(6) 0.5339(6) 0.040(3) Uani 1 1 d . . .
H5I H 0.9450 0.9279 0.5651 0.048 Uiso 1 1 calc R . .
C6I C 0.8726(9) 0.9303(6) 0.4628(6) 0.034(3) Uani 1 1 d . . .
H6I H 0.9247 0.8964 0.4455 0.041 Uiso 1 1 calc R . .
C1J C 0.9480(8) 0.7420(5) 0.4338(6) 0.026(2) Uani 1 1 d . . .
C2J C 0.9938(10) 0.7511(6) 0.3583(6) 0.039(3) Uani 1 1 d . . .
H2J H 0.9481 0.7464 0.3180 0.047 Uiso 1 1 calc R . .
C3J C 1.1027(10) 0.7664(7) 0.3405(7) 0.049(3) Uani 1 1 d . . .
H3J H 1.1321 0.7703 0.2891 0.059 Uiso 1 1 calc R . .
C4J C 1.1706(10) 0.7765(7) 0.3995(7) 0.048(3) Uani 1 1 d . . .
H4J H 1.2452 0.7896 0.3872 0.057 Uiso 1 1 calc R . .
C5J C 1.1294(10) 0.7674(8) 0.4728(7) 0.055(4) Uani 1 1 d . . .
H5J H 1.1759 0.7725 0.5125 0.066 Uiso 1 1 calc R . .
C6J C 1.0171(9) 0.7502(7) 0.4919(6) 0.039(3) Uani 1 1 d . . .
H6J H 0.9889 0.7443 0.5440 0.047 Uiso 1 1 calc R . .
C1K C 0.7524(9) 0.7510(6) 0.5400(5) 0.026(2) Uani 1 1 d . . .
C2K C 0.7997(9) 0.7165(6) 0.6105(6) 0.030(3) Uani 1 1 d . . .
H2K H 0.8574 0.6787 0.6119 0.037 Uiso 1 1 calc R . .
C3K C 0.7640(10) 0.7364(7) 0.6791(6) 0.043(3) Uani 1 1 d . . .
H3K H 0.7969 0.7131 0.7271 0.052 Uiso 1 1 calc R . .
C4K C 0.6781(10) 0.7921(7) 0.6752(6) 0.045(3) Uani 1 1 d . . .
H4K H 0.6545 0.8080 0.7210 0.054 Uiso 1 1 calc R . .
C5K C 0.6277(10) 0.8236(7) 0.6074(6) 0.042(3) Uani 1 1 d . . .
H5K H 0.5672 0.8587 0.6073 0.051 Uiso 1 1 calc R . .
C6K C 0.6637(9) 0.8052(6) 0.5382(6) 0.032(3) Uani 1 1 d . . .
H6K H 0.6295 0.8284 0.4907 0.038 Uiso 1 1 calc R . .
C1L C 0.7825(9) 0.6149(6) 0.4762(6) 0.032(3) Uani 1 1 d . . .
C2L C 0.6800(10) 0.5840(6) 0.5068(6) 0.040(3) Uani 1 1 d . . .
H2L H 0.6224 0.6195 0.5139 0.048 Uiso 1 1 calc R . .
C3L C 0.6639(11) 0.4999(7) 0.5266(7) 0.050(4) Uani 1 1 d . . .
H3L H 0.5963 0.4779 0.5501 0.061 Uiso 1 1 calc R . .
C4L C 0.7473(12) 0.4484(8) 0.5118(8) 0.060(4) Uani 1 1 d . . .
H4L H 0.7354 0.3916 0.5246 0.072 Uiso 1 1 calc R . .
C5L C 0.8446(11) 0.4791(7) 0.4794(8) 0.053(4) Uani 1 1 d . . .
H5L H 0.8995 0.4435 0.4681 0.063 Uiso 1 1 calc R . .
C6L C 0.8657(10) 0.5625(6) 0.4623(6) 0.039(3) Uani 1 1 d . . .
H6L H 0.9353 0.5832 0.4416 0.047 Uiso 1 1 calc R . .
C1S C 0.2371(15) 0.7675(10) 0.7017(9) 0.100(6) Uani 1 1 d . . .
H1SA H 0.2724 0.7395 0.6645 0.120 Uiso 1 1 calc R . .
H1SB H 0.2724 0.8210 0.6933 0.120 Uiso 1 1 calc R . .
Cl1 Cl 0.0978(5) 0.7818(3) 0.6825(3) 0.1006(15) Uani 1 1 d . . .
Cl2 Cl 0.2570(4) 0.7106(3) 0.7976(3) 0.0932(14) Uani 1 1 d . . .

loop_
_atom_site_aniso_label
_atom_site_aniso_U_11
_atom_site_aniso_U_22
_atom_site_aniso_U_33
_atom_site_aniso_U_23
_atom_site_aniso_U_13
_atom_site_aniso_U_12
Pb1 0.0259(3) 0.0602(3) 0.0379(3) -0.0226(2) 0.0017(2) 0.0002(2)
Pt1 0.0240(3) 0.0215(2) 0.0204(2) -0.00726(17) -0.00031(18) 0.00127(17)
Pt2 0.0208(2) 0.0206(2) 0.0206(2) -0.00750(17) -0.00013(17) 0.00085(17)
Se1 0.0340(7) 0.0240(6) 0.0249(5) -0.0093(5) -0.0058(5) 0.0071(5)
Se2 0.0377(7) 0.0244(6) 0.0233(5) -0.0082(5) 0.0026(5) -0.0052(5)
P1 0.0283(17) 0.0254(15) 0.0218(14) -0.0068(12) -0.0010(12) 0.0016(12)
P2 0.0297(18) 0.0218(14) 0.0232(14) -0.0068(12) 0.0001(12) 0.0023(12)
P3 0.0251(17) 0.0232(14) 0.0235(14) -0.0070(12) -0.0023(12) 0.0006(12)
P4 0.0199(16) 0.0251(14) 0.0218(14) -0.0061(12) -0.0018(12) -0.0005(12)
N1 0.025(8) 0.119(12) 0.100(11) -0.074(10) -0.006(8) 0.008(7)
O1 0.082(9) 0.106(9) 0.047(6) -0.040(6) 0.004(6) -0.006(7)
O2 0.131(13) 0.188(14) 0.180(13) -0.144(12) 0.093(11) -0.098(10)
O3 0.068(8) 0.139(10) 0.150(10) -0.109(9) -0.053(7) 0.035(7)
N2 0.023(6) 0.049(7) 0.048(7) -0.018(6) -0.010(5) -0.003(5)
O4 0.064(7) 0.039(5) 0.062(6) -0.007(5) 0.004(5) 0.005(5)
O5 0.058(6) 0.039(5) 0.036(5) -0.003(4) 0.012(4) -0.002(4)
O6 0.052(6) 0.069(6) 0.034(5) -0.016(4) 0.009(4) 0.008(5)
C1A 0.040(8) 0.027(6) 0.021(6) -0.009(5) 0.008(5) 0.005(5)
C2A 0.071(10) 0.037(7) 0.023(6) -0.006(5) 0.007(6) -0.014(6)
C3A 0.096(13) 0.027(7) 0.047(8) -0.006(6) 0.020(8) -0.010(7)
C4A 0.066(11) 0.035(8) 0.058(9) -0.006(7) 0.037(8) -0.002(7)
C5A 0.045(10) 0.060(9) 0.067(9) -0.004(8) 0.009(8) 0.020(8)
C6A 0.031(8) 0.047(8) 0.041(7) -0.010(6) -0.006(6) 0.004(6)
C1B 0.042(8) 0.019(6) 0.040(7) -0.006(5) 0.006(6) -0.003(5)
C2B 0.056(10) 0.039(7) 0.050(8) -0.009(6) 0.001(7) 0.006(6)
C3B 0.044(10) 0.083(11) 0.059(9) -0.017(8) 0.021(8) -0.001(8)
C4B 0.030(9) 0.074(10) 0.087(11) -0.020(9) 0.015(9) -0.010(7)
C5B 0.045(9) 0.053(8) 0.062(9) -0.014(7) -0.011(7) -0.004(7)
C6B 0.036(8) 0.037(7) 0.037(7) 0.000(6) 0.001(6) 0.005(6)
C1C 0.036(8) 0.031(6) 0.021(6) -0.001(5) 0.002(5) 0.000(5)
C2C 0.047(8) 0.039(7) 0.035(7) -0.014(6) 0.000(6) -0.002(6)
C3C 0.075(11) 0.037(7) 0.030(7) -0.016(6) -0.008(7) -0.006(7)
C4C 0.083(12) 0.035(7) 0.038(7) -0.008(6) -0.034(7) 0.000(7)
C5C 0.052(9) 0.028(7) 0.051(8) 0.006(6) -0.008(7) -0.012(6)
C6C 0.048(9) 0.024(6) 0.037(7) -0.009(5) -0.012(6) 0.004(6)
C1D 0.029(7) 0.018(5) 0.020(5) -0.003(4) -0.004(5) 0.007(5)
C2D 0.042(8) 0.037(7) 0.032(6) -0.009(5) 0.003(6) 0.008(6)
C3D 0.054(10) 0.053(8) 0.041(7) -0.020(6) 0.014(7) 0.004(7)
C4D 0.053(10) 0.052(8) 0.041(7) -0.023(6) -0.003(7) 0.013(7)
C5D 0.055(9) 0.040(7) 0.046(7) -0.017(6) -0.003(7) -0.011(6)
C6D 0.042(8) 0.038(7) 0.028(6) -0.012(5) 0.011(6) 0.001(6)
C1E 0.029(7) 0.022(5) 0.014(5) 0.001(4) -0.002(5) 0.016(5)
C2E 0.045(9) 0.028(6) 0.061(8) -0.017(6) 0.004(7) 0.004(6)
C3E 0.040(9) 0.045(8) 0.072(9) -0.009(7) 0.004(8) 0.015(7)
C4E 0.042(9) 0.046(8) 0.048(8) 0.004(7) 0.007(7) 0.017(7)
C5E 0.037(8) 0.067(9) 0.039(7) -0.005(7) -0.020(6) 0.004(7)
C6E 0.035(8) 0.038(7) 0.034(6) -0.005(5) -0.004(6) 0.008(6)
C1F 0.035(7) 0.012(5) 0.029(6) -0.005(5) 0.007(5) 0.000(5)
C2F 0.041(8) 0.031(6) 0.032(6) -0.008(5) 0.011(6) 0.001(5)
C3F 0.071(12) 0.053(9) 0.043(8) -0.005(7) 0.014(8) 0.004(8)
C4F 0.064(11) 0.048(8) 0.053(9) -0.020(7) 0.021(8) -0.023(7)
C5F 0.048(9) 0.067(9) 0.054(8) -0.033(8) 0.013(7) -0.017(7)
C6F 0.040(8) 0.045(7) 0.032(6) -0.013(6) 0.000(6) 0.001(6)
C1G 0.019(6) 0.028(6) 0.028(6) -0.006(5) -0.002(5) 0.003(5)
C2G 0.037(8) 0.042(7) 0.032(6) -0.005(6) -0.010(6) -0.003(6)
C3G 0.038(8) 0.064(9) 0.033(7) 0.003(6) -0.007(6) -0.025(7)
C4G 0.036(8) 0.068(9) 0.033(7) -0.002(7) 0.005(6) -0.007(7)
C5G 0.058(10) 0.049(8) 0.044(7) -0.017(6) 0.010(7) -0.003(7)
C6G 0.030(7) 0.041(7) 0.041(7) -0.013(6) 0.004(6) -0.003(5)
C1H 0.030(7) 0.027(6) 0.031(6) -0.017(5) -0.011(5) 0.005(5)
C2H 0.032(7) 0.031(6) 0.035(6) -0.010(5) 0.000(5) 0.009(5)
C3H 0.050(9) 0.035(7) 0.040(7) -0.002(6) -0.007(6) 0.004(6)
C4H 0.053(9) 0.042(7) 0.039(7) -0.010(6) -0.014(6) 0.023(7)
C5H 0.027(7) 0.041(7) 0.051(8) -0.022(6) -0.001(6) 0.004(6)
C6H 0.027(7) 0.030(6) 0.039(7) -0.006(5) -0.002(6) 0.004(5)
C1I 0.031(7) 0.017(5) 0.030(6) -0.010(5) 0.002(5) -0.012(5)
C2I 0.050(9) 0.032(6) 0.033(6) -0.006(5) -0.005(6) 0.010(6)
C3I 0.075(11) 0.037(7) 0.030(7) -0.022(6) 0.004(7) 0.007(7)
C4I 0.070(10) 0.051(8) 0.034(7) -0.020(6) -0.019(7) -0.016(7)
C5I 0.055(9) 0.033(7) 0.034(7) -0.008(6) -0.017(6) -0.007(6)
C6I 0.035(8) 0.027(6) 0.037(7) 0.000(5) -0.006(6) -0.005(5)
C1J 0.027(7) 0.018(5) 0.034(6) -0.011(5) -0.007(5) 0.009(5)
C2J 0.037(8) 0.042(7) 0.042(7) -0.020(6) -0.005(6) 0.002(6)
C3J 0.039(9) 0.067(9) 0.039(7) -0.010(7) 0.007(7) 0.010(7)
C4J 0.021(7) 0.063(9) 0.059(9) -0.018(7) 0.002(7) 0.003(6)
C5J 0.035(9) 0.084(10) 0.049(8) -0.021(7) -0.003(7) -0.001(7)
C6J 0.028(8) 0.059(8) 0.032(6) -0.016(6) 0.003(6) 0.006(6)
C1K 0.030(7) 0.025(6) 0.022(6) -0.003(5) -0.003(5) -0.006(5)
C2K 0.025(7) 0.031(6) 0.033(6) -0.006(5) -0.001(5) 0.005(5)
C3K 0.045(9) 0.057(8) 0.024(6) -0.005(6) 0.001(6) 0.002(7)
C4K 0.055(9) 0.048(8) 0.029(7) -0.010(6) 0.019(6) -0.002(7)
C5K 0.049(9) 0.045(7) 0.031(7) -0.011(6) 0.013(6) 0.008(6)
C6K 0.035(7) 0.023(6) 0.031(6) 0.003(5) 0.001(5) -0.002(5)
C1L 0.037(7) 0.024(6) 0.028(6) 0.002(5) 0.003(5) 0.002(5)
C2L 0.040(8) 0.028(6) 0.053(8) -0.010(6) 0.003(6) -0.011(6)
C3L 0.048(9) 0.040(8) 0.056(8) 0.000(6) 0.013(7) -0.029(6)
C4L 0.058(11) 0.038(8) 0.087(11) -0.019(8) -0.025(9) 0.003(7)
C5L 0.039(9) 0.029(7) 0.095(11) -0.021(7) -0.015(8) 0.017(6)
C6L 0.041(8) 0.029(6) 0.050(7) -0.013(6) -0.012(6) 0.011(6)
C1S 0.110(17) 0.101(14) 0.097(13) -0.045(11) 0.035(13) -0.025(12)
Cl1 0.138(5) 0.087(3) 0.088(3) -0.038(3) -0.034(3) 0.014(3)
Cl2 0.098(4) 0.081(3) 0.115(3) -0.049(3) -0.032(3) 0.005(3)

loop_
_atom_type_symbol
_atom_type_description
_atom_type_scat_dispersion_real
_atom_type_scat_dispersion_imag
_atom_type_scat_source
C C 0.0033 0.0016 'International Tables Vol C Tables 4.2.6.8 and 6.1.1.4'
H H 0.0000 0.0000 'International Tables Vol C Tables 4.2.6.8 and 6.1.1.4'
F F 0.0171 0.0103 'International Tables Vol C Tables 4.2.6.8 and 6.1.1.4'
P P 0.1023 0.0942 'International Tables Vol C Tables 4.2.6.8 and 6.1.1.4'
Se Se -0.0929 2.2259 'International Tables Vol C Tables 4.2.6.8 and 6.1.1.4'
Pt Pt -1.7033 8.3905 'International Tables Vol C Tables 4.2.6.8 and 6.1.1.4'
Pb Pb -3.3944 10.1111 'International Tables Vol C Tables 4.2.6.8 and 6.1.1.4'
Cl Cl 0.1484 0.1585 'International Tables Vol C Tables 4.2.6.8 and 6.1.1.4'
O O 0.0106 0.0060 'International Tables Vol C Tables 4.2.6.8 and 6.1.1.4'
N N 0.0061 0.0033 'International Tables Vol C Tables 4.2.6.8 and 6.1.1.4'

loop_
_geom_angle_atom_site_label_1
_geom_angle_atom_site_label_2
_geom_angle_atom_site_label_3
_geom_angle
_geom_angle_site_symmetry_1
_geom_angle_site_symmetry_3
_geom_angle_publ_flag
O1 Pb1 Se2 101.2(2) . . ?
O1 Pb1 O5 152.7(3) . . ?
Se2 Pb1 O5 105.68(17) . . ?
O1 Pb1 Se1 85.4(3) . . ?
Se2 Pb1 Se1 69.99(3) . . ?
O5 Pb1 Se1 99.61(16) . . ?
O1 Pb1 O4 146.7(3) . . ?
Se2 Pb1 O4 81.70(17) . . ?
O5 Pb1 O4 44.7(2) . . ?
Se1 Pb1 O4 125.61(19) . . ?
O1 Pb1 O2 45.3(3) . . ?
Se2 Pb1 O2 108.7(3) . . ?
O5 Pb1 O2 126.2(3) . . ?
Se1 Pb1 O2 130.5(3) . . ?
O4 Pb1 O2 102.0(4) . . ?
O1 Pb1 Pt2 125.6(2) . . ?
Se2 Pb1 Pt2 46.34(2) . . ?
O5 Pb1 Pt2 72.99(17) . . ?
Se1 Pb1 Pt2 46.40(2) . . ?
O4 Pb1 Pt2 80.40(18) . . ?
O2 Pb1 Pt2 154.7(3) . . ?
P1 Pt1 P2 98.58(9) . . ?
P1 Pt1 Se1 92.66(7) . . ?
P2 Pt1 Se1 168.73(7) . . ?
P1 Pt1 Se2 174.66(7) . . ?
P2 Pt1 Se2 86.66(7) . . ?
Se1 Pt1 Se2 82.12(3) . . ?
P4 Pt2 P3 100.39(9) . . ?
P4 Pt2 Se2 90.84(7) . . ?
P3 Pt2 Se2 168.55(7) . . ?
P4 Pt2 Se1 170.33(7) . . ?
P3 Pt2 Se1 87.09(7) . . ?
Se2 Pt2 Se1 81.51(4) . . ?
P4 Pt2 Pb1 123.30(7) . . ?
P3 Pt2 Pb1 119.02(7) . . ?
Se2 Pt2 Pb1 54.64(3) . . ?
Se1 Pt2 Pb1 56.30(3) . . ?
Pt1 Se1 Pt2 87.53(3) . . ?
Pt1 Se1 Pb1 86.36(3) . . ?
Pt2 Se1 Pb1 77.30(3) . . ?
Pt2 Se2 Pt1 87.54(3) . . ?
Pt2 Se2 Pb1 79.02(3) . . ?
Pt1 Se2 Pb1 87.68(3) . . ?
C1C P1 C1B 109.8(5) . . ?
C1C P1 C1A 105.0(5) . . ?
C1B P1 C1A 100.2(5) . . ?
C1C P1 Pt1 109.7(3) . . ?
C1B P1 Pt1 113.4(4) . . ?
C1A P1 Pt1 118.0(3) . . ?
C1E P2 C1F 107.2(5) . . ?
C1E P2 C1D 100.5(4) . . ?
C1F P2 C1D 104.2(5) . . ?
C1E P2 Pt1 114.4(3) . . ?
C1F P2 Pt1 107.2(3) . . ?
C1D P2 Pt1 122.2(3) . . ?
C1H P3 C1G 105.7(5) . . ?
C1H P3 C1I 103.2(4) . . ?
C1G P3 C1I 103.5(5) . . ?
C1H P3 Pt2 110.7(3) . . ?
C1G P3 Pt2 111.8(3) . . ?
C1I P3 Pt2 120.7(3) . . ?
C1L P4 C1J 105.0(5) . . ?
C1L P4 C1K 100.5(4) . . ?
C1J P4 C1K 108.5(5) . . ?
C1L P4 Pt2 115.9(4) . . ?
C1J P4 Pt2 108.5(3) . . ?
C1K P4 Pt2 117.6(3) . . ?
O1 N1 O3 122.2(15) . . ?
O1 N1 O2 117.6(13) . . ?
O3 N1 O2 119.3(16) . . ?
N1 O1 Pb1 107.1(9) . . ?
N1 O2 Pb1 89.9(9) . . ?
O6 N2 O5 122.0(10) . . ?
O6 N2 O4 120.2(10) . . ?
O5 N2 O4 117.8(9) . . ?
N2 O4 Pb1 95.7(6) . . ?
N2 O5 Pb1 99.6(6) . . ?
C2A C1A C6A 116.4(10) . . ?
C2A C1A P1 120.4(9) . . ?
C6A C1A P1 123.1(9) . . ?
C3A C2A C1A 124.0(13) . . ?
C2A C3A C4A 118.1(14) . . ?
C5A C4A C3A 120.2(13) . . ?
C4A C5A C6A 119.3(13) . . ?
C5A C6A C1A 121.9(12) . . ?
C6B C1B C2B 118.4(11) . . ?
C6B C1B P1 119.7(8) . . ?
C2B C1B P1 121.8(9) . . ?
C3B C2B C1B 119.1(12) . . ?
C4B C3B C2B 120.8(13) . . ?
C3B C4B C5B 121.1(13) . . ?
C6B C5B C4B 118.8(13) . . ?
C1B C6B C5B 121.6(11) . . ?
C2C C1C C6C 117.5(11) . . ?
C2C C1C P1 126.2(9) . . ?
C6C C1C P1 116.3(8) . . ?
C3C C2C C1C 122.3(12) . . ?
C2C C3C C4C 120.2(11) . . ?
C3C C4C C5C 118.3(11) . . ?
C6C C5C C4C 120.1(12) . . ?
C5C C6C C1C 121.6(11) . . ?
C2D C1D C6D 119.0(9) . . ?
C2D C1D P2 119.3(8) . . ?
C6D C1D P2 121.6(8) . . ?
C3D C2D C1D 120.0(11) . . ?
C4D C3D C2D 121.3(12) . . ?
C3D C4D C5D 120.4(11) . . ?
C4D C5D C6D 119.1(12) . . ?
C1D C6D C5D 120.2(10) . . ?
C6E C1E C2E 116.0(10) . . ?
C6E C1E P2 122.4(7) . . ?
C2E C1E P2 121.5(8) . . ?
C3E C2E C1E 120.2(11) . . ?
C4E C3E C2E 121.5(12) . . ?
C3E C4E C5E 119.9(13) . . ?
C4E C5E C6E 120.1(12) . . ?
C5E C6E C1E 122.2(11) . . ?
C6F C1F C2F 118.5(10) . . ?
C6F C1F P2 119.2(8) . . ?
C2F C1F P2 122.2(9) . . ?
C3F C2F C1F 120.3(12) . . ?
C4F C3F C2F 121.0(12) . . ?
C3F C4F C5F 119.5(13) . . ?
C4F C5F C6F 120.0(13) . . ?
C1F C6F C5F 120.5(11) . . ?
C2G C1G C6G 118.8(10) . . ?
C2G C1G P3 121.1(8) . . ?
C6G C1G P3 120.1(8) . . ?
C1G C2G C3G 119.6(10) . . ?
C4G C3G C2G 121.0(11) . . ?
C3G C4G C5G 119.8(11) . . ?
C4G C5G C6G 120.4(11) . . ?
C5G C6G C1G 120.5(11) . . ?
C6H C1H C2H 118.2(10) . . ?
C6H C1H P3 119.5(8) . . ?
C2H C1H P3 122.3(8) . . ?
C3H C2H C1H 119.6(10) . . ?
C4H C3H C2H 121.0(11) . . ?
C3H C4H C5H 120.0(11) . . ?
C6H C5H C4H 119.6(11) . . ?
C5H C6H C1H 121.5(10) . . ?
C6I C1I C2I 119.8(9) . . ?
C6I C1I P3 119.1(8) . . ?
C2I C1I P3 121.0(9) . . ?
C1I C2I C3I 118.5(11) . . ?
C4I C3I C2I 120.9(11) . . ?
C3I C4I C5I 119.9(10) . . ?
C6I C5I C4I 119.1(11) . . ?
C1I C6I C5I 121.7(11) . . ?
C2J C1J C6J 117.7(10) . . ?
C2J C1J P4 117.0(8) . . ?
C6J C1J P4 125.2(8) . . ?
C3J C2J C1J 122.2(12) . . ?
C2J C3J C4J 119.4(11) . . ?
C5J C4J C3J 119.9(12) . . ?
C4J C5J C6J 121.0(13) . . ?
C1J C6J C5J 119.9(10) . . ?
C2K C1K C6K 119.6(9) . . ?
C2K C1K P4 121.8(8) . . ?
C6K C1K P4 118.6(8) . . ?
C1K C2K C3K 121.1(10) . . ?
C2K C3K C4K 118.1(11) . . ?
C5K C4K C3K 121.4(10) . . ?
C4K C5K C6K 121.0(11) . . ?
C5K C6K C1K 118.7(10) . . ?
C2L C1L C6L 120.3(10) . . ?
C2L C1L P4 117.7(8) . . ?
C6L C1L P4 121.8(9) . . ?
C1L C2L C3L 118.8(11) . . ?
C4L C3L C2L 120.2(12) . . ?
C5L C4L C3L 120.4(12) . . ?
C4L C5L C6L 121.1(11) . . ?
C5L C6L C1L 119.0(12) . . ?
Cl2 C1S Cl1 112.2(8) . . ?

loop_
_geom_bond_atom_site_label_1
_geom_bond_atom_site_label_2
_geom_bond_distance
_geom_bond_site_symmetry_2
_geom_bond_publ_flag
Pb1 O1 2.559(9) . ?
Pb1 Se2 2.7825(12) . ?
Pb1 O5 2.790(7) . ?
Pb1 Se1 2.8567(12) . ?
Pb1 O4 2.860(8) . ?
Pb1 O2 2.883(12) . ?
Pb1 Pt2 3.3495(6) . ?
Pt1 P1 2.277(3) . ?
Pt1 P2 2.302(3) . ?
Pt1 Se1 2.4535(10) . ?
Pt1 Se2 2.4710(10) . ?
Pt2 P4 2.292(3) . ?
Pt2 P3 2.298(3) . ?
Pt2 Se2 2.4685(11) . ?
Pt2 Se1 2.4864(11) . ?
P1 C1C 1.812(11) . ?
P1 C1B 1.819(11) . ?
P1 C1A 1.825(10) . ?
P2 C1E 1.798(10) . ?
P2 C1F 1.818(10) . ?
P2 C1D 1.852(9) . ?
P3 C1H 1.822(10) . ?
P3 C1G 1.826(10) . ?
P3 C1I 1.829(10) . ?
P4 C1L 1.823(10) . ?
P4 C1J 1.829(11) . ?
P4 C1K 1.840(9) . ?
N1 O1 1.221(14) . ?
N1 O3 1.237(14) . ?
N1 O2 1.254(16) . ?
N2 O6 1.222(10) . ?
N2 O5 1.248(10) . ?
N2 O4 1.262(11) . ?
C1A C2A 1.376(15) . ?
C1A C6A 1.394(14) . ?
C2A C3A 1.366(14) . ?
C3A C4A 1.404(18) . ?
C4A C5A 1.383(19) . ?
C5A C6A 1.385(15) . ?
C1B C6B 1.372(15) . ?
C1B C2B 1.418(14) . ?
C2B C3B 1.381(16) . ?
C3B C4B 1.350(18) . ?
C4B C5B 1.381(16) . ?
C5B C6B 1.380(15) . ?
C1C C2C 1.383(13) . ?
C1C C6C 1.383(15) . ?
C2C C3C 1.362(16) . ?
C3C C4C 1.393(17) . ?
C4C C5C 1.400(15) . ?
C5C C6C 1.374(16) . ?
C1D C2D 1.381(13) . ?
C1D C6D 1.383(15) . ?
C2D C3D 1.380(14) . ?
C3D C4D 1.338(17) . ?
C4D C5D 1.385(15) . ?
C5D C6D 1.395(13) . ?
C1E C6E 1.395(15) . ?
C1E C2E 1.419(13) . ?
C2E C3E 1.397(17) . ?
C3E C4E 1.342(18) . ?
C4E C5E 1.373(15) . ?
C5E C6E 1.381(15) . ?
C1F C6F 1.379(15) . ?
C1F C2F 1.381(13) . ?
C2F C3F 1.380(15) . ?
C3F C4F 1.352(18) . ?
C4F C5F 1.378(16) . ?
C5F C6F 1.383(15) . ?
C1G C2G 1.387(15) . ?
C1G C6G 1.394(13) . ?
C2G C3G 1.395(14) . ?
C3G C4G 1.363(15) . ?
C4G C5G 1.372(17) . ?
C5G C6G 1.380(15) . ?
C1H C6H 1.375(14) . ?
C1H C2H 1.401(13) . ?
C2H C3H 1.373(14) . ?
C3H C4H 1.354(15) . ?
C4H C5H 1.377(14) . ?
C5H C6H 1.365(14) . ?
C1I C6I 1.366(14) . ?
C1I C2I 1.398(13) . ?
C2I C3I 1.406(14) . ?
C3I C4I 1.371(16) . ?
C4I C5I 1.394(15) . ?
C5I C6I 1.382(14) . ?
C1J C2J 1.382(13) . ?
C1J C6J 1.386(14) . ?
C2J C3J 1.361(15) . ?
C3J C4J 1.399(16) . ?
C4J C5J 1.328(14) . ?
C5J C6J 1.408(15) . ?
C1K C2K 1.376(13) . ?
C1K C6K 1.402(13) . ?
C2K C3K 1.378(13) . ?
C3K C4K 1.390(15) . ?
C4K C5K 1.346(15) . ?
C5K C6K 1.377(13) . ?
C1L C2L 1.387(14) . ?
C1L C6L 1.390(13) . ?
C2L C3L 1.388(14) . ?
C3L C4L 1.386(16) . ?
C4L C5L 1.339(16) . ?
C5L C6L 1.389(15) . ?
C1S Cl2 1.736(17) . ?
C1S Cl1 1.748(18) . ?
